data_7705571
loop_
_publ_author_name
'Elinburg, Jessica K.'
'Hyre, Ariel S.'
'McNeely, James'
'Alam, Todd M.'
'Klenner, Steffen'
'P\"ottgen, Rainer'
'Rheingold, Arnold L.'
'Doerrer, Linda H.'

_publ_section_title
;
 Formation of monomeric Sn(ii) and Sn(iv) perfluoropinacolate complexes
 and their characterization by <sup>119</sup>Sn M\"ossbauer and
 <sup>119</sup>Sn NMR spectroscopies.
;
_journal_issue 39
_journal_name_full 'Dalton transactions (Cambridge, England : 2003)'
_journal_page_first 13773
_journal_page_last 13785
_journal_paper_doi 10.1039/d0dt02837a
_journal_volume 49
_journal_year 2020
_chemical_formula_moiety 'C24 H12 F36 K O9 Sn, C15 H30 K O7'
_chemical_formula_sum 'C39 H42 F36 K2 O16 Sn'
_chemical_formula_weight 1647.61
_space_group_crystal_system triclinic
_space_group_IT_number 2
_space_group_name_Hall '-P 1'
_space_group_name_H-M_alt 'P -1'
_atom_sites_solution_hydrogens mixed
_atom_sites_solution_primary direct
_audit_creation_date 2020-04-02
_audit_creation_method
;
Olex2 1.2-beta
(compiled 2018.05.29 svn.r3508 for OlexSys, GUI svn.r5506)
;
_audit_update_record
;
2020-04-17 deposited with the CCDC.	2020-09-24 downloaded from the CCDC.
;
_cell_angle_alpha 99.540(3)
_cell_angle_beta 114.932(3)
_cell_angle_gamma 112.822(3)
_cell_formula_units_Z 2
_cell_length_a 15.1378(16)
_cell_length_b 16.2438(16)
_cell_length_c 16.2454(16)
_cell_measurement_reflns_used 9843
_cell_measurement_temperature 100
_cell_measurement_theta_max 25.32
_cell_measurement_theta_min 2.35
_cell_volume 3068.9(6)
_computing_cell_refinement 'SAINT V8.38A (?, 2016)'
_computing_data_collection 'APEX2 v2013.6-2 (Bruker, 2013)'
_computing_data_reduction 'SAINT V8.38A (?, 2016)'
_computing_molecular_graphics 'Olex2 (Dolomanov et al., 2009)'
_computing_publication_material 'Olex2 (Dolomanov et al., 2009)'
_computing_structure_refinement 'XL (Sheldrick, 2008)'
_computing_structure_solution 'ShelXS (Sheldrick, 2008)'
_diffrn_ambient_temperature 100.0
_diffrn_detector_area_resol_mean 8.0
_diffrn_detector_type 'CCD Area Detector'
_diffrn_measured_fraction_theta_full 0.999
_diffrn_measured_fraction_theta_max 0.996
_diffrn_measurement_device 'Kappa Four-Circle Diffractometer'
_diffrn_measurement_device_type 'Bruker APEX-II CCD'
_diffrn_measurement_method '\f and \w scans'
_diffrn_radiation_type MoK\a
_diffrn_radiation_wavelength 0.71073
_diffrn_reflns_av_R_equivalents 0.0331
_diffrn_reflns_av_unetI/netI 0.0311
_diffrn_reflns_Laue_measured_fraction_full 0.999
_diffrn_reflns_Laue_measured_fraction_max 0.996
_diffrn_reflns_limit_h_max 14
_diffrn_reflns_limit_h_min -18
_diffrn_reflns_limit_k_max 19
_diffrn_reflns_limit_k_min -19
_diffrn_reflns_limit_l_max 19
_diffrn_reflns_limit_l_min -19
_diffrn_reflns_number 47361
_diffrn_reflns_point_group_measured_fraction_full 0.999
_diffrn_reflns_point_group_measured_fraction_max 0.996
_diffrn_reflns_theta_full 25.242
_diffrn_reflns_theta_max 25.421
_diffrn_reflns_theta_min 1.480
_diffrn_standards_number 0
_exptl_absorpt_coefficient_mu 0.721
_exptl_absorpt_correction_T_max 1.000
_exptl_absorpt_correction_T_min 0.755
_exptl_absorpt_correction_type multi-scan
_exptl_absorpt_process_details
;
 TWINABS-2012/1 (Bruker,2012) was used for absorption correction.
 
For component 1:
 wR2(int) was 0.0449 before and 0.0406 after correction.
 The Ratio of minimum to maximum transmission not present.
 The \l/2 correction factor is Not present
 
For component 2:
 wR2(int) was 0.1584 before and 0.0617 after correction.
 The Ratio of minimum to maximum transmission is 0.75.
 The \l/2 correction factor is Not present

Final HKLF 4 output contains 68084 reflections, Rint = 0.0495
 (34871 with I > 3sig(I), Rint = 0.0420)
;
_exptl_crystal_colour colourless
_exptl_crystal_colour_primary colourless
_exptl_crystal_density_diffrn 1.783
_exptl_crystal_description block
_exptl_crystal_F_000 1632
_exptl_crystal_size_max 0.3
_exptl_crystal_size_mid 0.28
_exptl_crystal_size_min 0.26
_refine_diff_density_max 1.576
_refine_diff_density_min -0.474
_refine_diff_density_rms 0.084
_refine_ls_extinction_method none
_refine_ls_goodness_of_fit_ref 1.127
_refine_ls_hydrogen_treatment mixed
_refine_ls_matrix_type full
_refine_ls_number_parameters 902
_refine_ls_number_reflns 11297
_refine_ls_number_restraints 3
_refine_ls_restrained_S_all 1.127
_refine_ls_R_factor_all 0.0488
_refine_ls_R_factor_gt 0.0402
_refine_ls_shift/su_max 0.001
_refine_ls_shift/su_mean 0.000
_refine_ls_structure_factor_coef Fsqd
_refine_ls_weighting_details 'w=1/[\s^2^(Fo^2^)+(0.0344P)^2^+8.2804P] where P=(Fo^2^+2Fc^2^)/3'
_refine_ls_weighting_scheme calc
_refine_ls_wR_factor_gt 0.1045
_refine_ls_wR_factor_ref 0.1102
_reflns_Friedel_coverage 0.000
_reflns_number_gt 9851
_reflns_number_total 11297
_reflns_threshold_expression 'I > 2\s(I)'
_cod_data_source_file d0dt02837a2.cif
_cod_data_source_block lhd534_a_sq_Compound_3
_cod_depositor_comments 'Adding full bibliography for 7705569--7705573.cif.'
_cod_original_cell_volume 3068.9(5)
_cod_database_code 7705571
_shelx_shelxl_version_number 2014/7
_shelx_space_group_comment
;
The symmetry employed for this shelxl refinement is uniquely defined
by the following loop, which should always be used as a source of
symmetry information in preference to the above space-group names.
They are only intended as comments.
;
_shelx_estimated_absorpt_t_max 0.835
_shelx_estimated_absorpt_t_min 0.813
_olex2_refinement_description
;
1. Fixed Uiso
 At 1.2 times of:
  All C(H,H) groups
 At 1.5 times of:
  All C(H,H,H) groups
2. Restrained distances
 C3AA-C0AA
 1.5 with sigma of 0.002
 C0AA-C5AA
 1.5 with sigma of 0.002
 C2AA-C1AA
 1.5 with sigma of 0.002
3. Others
 Fixed Sof: C2AA(0.6) H2AA(0.6) H2AB(0.6) H2AC(0.6) C4AA(0.4) H4AA(0.4)
 H4AB(0.4) H4AC(0.4) O0AA(0.6) O1AA(0.4) C0AA(0.6) C1AA(0.4) C3AA(0.6)
 H3AA(0.6) H3AB(0.6) H3AC(0.6) C5AA(0.4) H5AA(0.4) H5AB(0.4) H5AC(0.4)
4.a Secondary CH2 refined with riding coordinates:
 C36(H36A,H36B), C22(H22A,H22B), C23(H23A,H23B), C21(H21A,H21B), C25(H25A,
 H25B), C35(H35A,H35B), C26(H26A,H26B), C24(H24A,H24B), C30(H30A,H30B),
 C33(H33A,H33B), C27(H27A,H27B), C28(H28A,H28B), C29(H29A,H29B), C31(H31A,H31B),
  C32(H32A,H32B), C34(H34A,H34B)
4.b Me refined with riding coordinates:
 C2AA(H2AA,H2AB,H2AC), C4AA(H4AA,H4AB,H4AC), C3AA(H3AA,H3AB,H3AC), C5AA(H5AA,
 H5AB,H5AC)
;
_olex2_submission_special_instructions 'No special instructions were received'

loop_
_space_group_symop_operation_xyz
'x, y, z'
'-x, -y, -z'

loop_
_atom_site_label
_atom_site_type_symbol
_atom_site_fract_x
_atom_site_fract_y
_atom_site_fract_z
_atom_site_U_iso_or_equiv
_atom_site_adp_type
_atom_site_occupancy
_atom_site_site_symmetry_order
_atom_site_calc_flag
_atom_site_refinement_flags_posn
_atom_site_refinement_flags_adp
_atom_site_refinement_flags_occupancy
_atom_site_disorder_assembly
_atom_site_disorder_group
Sn1 Sn 0.59665(2) 0.82598(2) 0.42892(2) 0.02009(8) Uani 1 1 d . . . . .
K1 K 1.0000 1.0000 1.0000 0.0354(3) Uani 1 2 d S T P . .
K2 K 0.5000 1.0000 0.5000 0.0424(3) Uani 1 2 d S T P . .
K3 K 0.76959(10) 0.47461(7) 0.23142(9) 0.0482(3) Uani 1 1 d . . . . .
O1 O 0.6785(2) 0.93751(17) 0.56407(17) 0.0239(5) Uani 1 1 d . . . . .
F34 F 0.3588(2) 0.76244(19) 0.20960(18) 0.0463(6) Uani 1 1 d . . . . .
F22 F 0.5259(2) 0.77470(18) 0.19085(17) 0.0430(6) Uani 1 1 d . . . . .
O6 O 0.5732(2) 0.92067(18) 0.36385(18) 0.0254(5) Uani 1 1 d . . . . .
O3 O 0.7121(2) 0.8569(2) 0.38744(19) 0.0290(6) Uani 1 1 d . . . . .
O4 O 0.4910(2) 0.68747(18) 0.32349(18) 0.0266(6) Uani 1 1 d . . . . .
F12 F 0.8189(2) 0.8264(2) 0.78192(19) 0.0518(7) Uani 1 1 d . . . . .
F7 F 0.9589(2) 0.9227(2) 0.72529(18) 0.0476(7) Uani 1 1 d . . . . .
F20 F 0.4491(2) 0.63368(18) 0.47212(19) 0.0458(6) Uani 1 1 d . . . . .
F3 F 0.6734(2) 0.8919(2) 0.76783(18) 0.0484(7) Uani 1 1 d . . . . .
O2 O 0.6724(2) 0.77294(17) 0.52421(18) 0.0255(5) Uani 1 1 d . . . . .
F4 F 0.8872(2) 1.00990(19) 0.81549(17) 0.0485(7) Uani 1 1 d . . . . .
O5 O 0.4450(2) 0.79428(17) 0.41794(18) 0.0249(5) Uani 1 1 d . . . . .
F1 F 0.5445(2) 0.8046(2) 0.61381(18) 0.0448(6) Uani 1 1 d . . . . .
F11 F 0.6491(2) 0.7172(2) 0.6671(2) 0.0562(8) Uani 1 1 d . . . . .
F13 F 0.1695(2) 0.5884(2) 0.3051(2) 0.0609(8) Uani 1 1 d . . . . .
F32 F 0.4951(2) 0.9163(2) 0.17805(19) 0.0533(7) Uani 1 1 d . . . . .
F8 F 0.8836(2) 0.9338(2) 0.58448(19) 0.0487(7) Uani 1 1 d . . . . .
F31 F 0.5615(3) 1.0575(2) 0.2775(2) 0.0557(7) Uani 1 1 d . . . . .
F19 F 0.2957(2) 0.50457(19) 0.3522(2) 0.0594(8) Uani 1 1 d . . . . .
F33 F 0.6540(3) 1.0334(2) 0.2166(2) 0.0556(7) Uani 1 1 d . . . . .
F25 F 0.8386(2) 1.0252(2) 0.3006(2) 0.0613(8) Uani 1 1 d . . . . .
F35 F 0.1915(2) 0.6810(2) 0.1817(2) 0.0592(8) Uani 1 1 d . . . . .
F36 F 0.3066(3) 0.8290(2) 0.2882(2) 0.0610(8) Uani 1 1 d . . . . .
F28 F 0.8048(3) 1.13872(19) 0.4149(2) 0.0631(8) Uani 1 1 d . . . . .
F30 F 0.8080(2) 1.06276(19) 0.51122(19) 0.0557(8) Uani 1 1 d . . . . .
F6 F 0.9048(2) 1.06316(19) 0.7083(2) 0.0588(8) Uani 1 1 d . . . . .
F2 F 0.5966(3) 0.9536(2) 0.6741(2) 0.0558(7) Uani 1 1 d . . . . .
F9 F 0.8798(2) 0.8028(2) 0.5901(2) 0.0591(8) Uani 1 1 d . . . . .
F17 F 0.3167(3) 0.5952(2) 0.1370(2) 0.0634(8) Uani 1 1 d . . . . .
F15 F 0.2169(2) 0.7357(2) 0.3686(2) 0.0578(8) Uani 1 1 d . . . . .
F14 F 0.3013(2) 0.6766(2) 0.4573(2) 0.0577(8) Uani 1 1 d . . . . .
F10 F 0.7870(3) 0.7125(2) 0.6673(2) 0.0635(8) Uani 1 1 d . . . . .
F21 F 0.4572(3) 0.5370(2) 0.3744(3) 0.0610(8) Uani 1 1 d . . . . .
F24 F 0.6672(3) 0.7611(2) 0.2135(2) 0.0613(8) Uani 1 1 d . . . . .
F23 F 0.6375(2) 0.8604(2) 0.15014(19) 0.0515(7) Uani 1 1 d . . . . .
F29 F 0.6859(3) 1.10656(19) 0.4602(2) 0.0625(8) Uani 1 1 d . . . . .
F16 F 0.1974(2) 0.5121(2) 0.1705(2) 0.0700(10) Uani 1 1 d . . . . .
F5 F 0.8009(3) 1.0818(2) 0.7563(2) 0.0691(10) Uani 1 1 d . . . . .
F26 F 0.9073(2) 1.0167(3) 0.4415(2) 0.0748(11) Uani 1 1 d . . . . .
F27 F 0.8614(3) 0.9066(3) 0.3158(3) 0.0779(11) Uani 1 1 d . . . . .
F18 F 0.3328(3) 0.4884(2) 0.1904(2) 0.0669(9) Uani 1 1 d . . . . .
O15 O 0.9160(3) 0.6049(2) 0.1944(3) 0.0530(9) Uani 1 1 d . . . . .
O10 O 0.8355(3) 0.6709(2) 0.2994(3) 0.0556(9) Uani 1 1 d . . . . .
O14 O 0.7934(3) 0.4076(3) 0.0765(2) 0.0567(9) Uani 1 1 d . . . . .
O9 O 1.1979(3) 1.0754(3) 0.9983(3) 0.0549(9) Uani 1 1 d . . . . .
O7 O 0.9029(3) 0.8117(2) 0.9952(2) 0.0513(8) Uani 1 1 d . . . . .
O8 O 1.0733(3) 0.8756(3) 0.9543(3) 0.0541(9) Uani 1 1 d . . . . .
C3 C 0.7247(3) 0.9206(3) 0.6472(3) 0.0245(8) Uani 1 1 d . . . . .
O13 O 0.6706(3) 0.2730(3) 0.1331(3) 0.0671(11) Uani 1 1 d . . . . .
C6 C 0.7525(3) 0.8344(3) 0.6211(3) 0.0260(8) Uani 1 1 d . . . . .
C10 C 0.7079(3) 0.9058(3) 0.3259(3) 0.0308(9) Uani 1 1 d . . . . .
C17 C 0.3866(3) 0.6356(3) 0.3098(3) 0.0294(8) Uani 1 1 d . . . . .
O11 O 0.7147(4) 0.5426(3) 0.3592(3) 0.0745(13) Uani 1 1 d . . . . .
C13 C 0.3013(4) 0.7458(3) 0.2532(3) 0.0406(10) Uani 1 1 d . . . . .
C4 C 0.7510(4) 0.7722(3) 0.6846(3) 0.0364(10) Uani 1 1 d . . . . .
C14 C 0.3489(3) 0.7126(3) 0.3389(3) 0.0282(8) Uani 1 1 d . . . . .
C16 C 0.3964(4) 0.5773(3) 0.3781(4) 0.0399(10) Uani 1 1 d . . . . .
C9 C 0.6514(3) 0.9710(3) 0.3423(3) 0.0276(8) Uani 1 1 d . . . . .
O12 O 0.5987(4) 0.3412(3) 0.2472(5) 0.0914(16) Uani 1 1 d . . . . .
C2 C 0.8305(4) 1.0196(3) 0.7325(3) 0.0380(10) Uani 1 1 d . . . . .
C1 C 0.6349(4) 0.8916(3) 0.6770(3) 0.0356(9) Uani 1 1 d . . . . .
C5 C 0.8704(3) 0.8750(3) 0.6309(3) 0.0374(10) Uani 1 1 d . . . . .
C8 C 0.5904(4) 0.9941(3) 0.2527(3) 0.0386(10) Uani 1 1 d . . . . .
C12 C 0.6339(4) 0.8256(3) 0.2191(3) 0.0402(10) Uani 1 1 d . . . . .
C15 C 0.2591(3) 0.6775(3) 0.3682(3) 0.0399(10) Uani 1 1 d . . . . .
C36 C 0.8285(6) 0.7035(4) 0.3818(4) 0.0686(17) Uani 1 1 d . . . . .
H36A H 0.8356 0.7681 0.3914 0.082 Uiso 1 1 calc R . . . .
H36B H 0.8913 0.7099 0.4421 0.082 Uiso 1 1 calc R . . . .
C7 C 0.7400(4) 1.0706(3) 0.4332(3) 0.0434(11) Uani 1 1 d . . . . .
C11 C 0.8298(4) 0.9644(4) 0.3471(4) 0.0469(12) Uani 1 1 d . . . . .
C22 C 0.9228(5) 0.7461(4) 0.9476(4) 0.0595(15) Uani 1 1 d . . . . .
H22A H 0.8754 0.7246 0.8751 0.071 Uiso 1 1 calc R . . . .
H22B H 0.9021 0.6881 0.9640 0.071 Uiso 1 1 calc R . . . .
C20 C 1.1886(5) 0.9247(5) 0.9824(5) 0.0656(16) Uani 1 1 d . . . . .
C19 C 1.2115(5) 1.0062(5) 0.9483(5) 0.0638(16) Uani 1 1 d . . . . .
C23 C 0.7893(5) 0.7706(4) 0.9687(4) 0.0633(15) Uani 1 1 d . . . . .
H23A H 0.7656 0.7105 0.9814 0.076 Uiso 1 1 calc R . . . .
H23B H 0.7397 0.7533 0.8974 0.076 Uiso 1 1 calc R . . . .
C18 C 0.3064(4) 0.5576(3) 0.2003(4) 0.0451(11) Uani 1 1 d . . . . .
C21 C 1.0448(6) 0.7951(4) 0.9808(4) 0.0637(16) Uani 1 1 d . . . . .
H21A H 1.0920 0.8170 1.0533 0.076 Uiso 1 1 calc R . . . .
H21B H 1.0599 0.7487 0.9497 0.076 Uiso 1 1 calc R . . . .
C25 C 0.9426(5) 0.7319(4) 0.3130(5) 0.0656(16) Uani 1 1 d . . . . .
H25A H 1.0028 0.7276 0.3658 0.079 Uiso 1 1 calc R . . . .
H25B H 0.9612 0.8003 0.3329 0.079 Uiso 1 1 calc R . . . .
C35 C 0.7184(6) 0.6331(4) 0.3646(4) 0.0650(16) Uani 1 1 d . . . . .
H35A H 0.7103 0.6579 0.4194 0.078 Uiso 1 1 calc R . . . .
H35B H 0.6555 0.6237 0.3022 0.078 Uiso 1 1 calc R . . . .
C26 C 0.9365(5) 0.6997(4) 0.2190(5) 0.0700(17) Uani 1 1 d . . . . .
H26A H 0.8748 0.7022 0.1658 0.084 Uiso 1 1 calc R . . . .
H26B H 1.0088 0.7436 0.2261 0.084 Uiso 1 1 calc R . . . .
C24 C 0.7779(5) 0.8424(4) 1.0281(5) 0.0657(16) Uani 1 1 d . . . . .
H24A H 0.6999 0.8121 1.0147 0.079 Uiso 1 1 calc R . . . .
H24B H 0.8314 0.8632 1.0994 0.079 Uiso 1 1 calc R . . . .
C30 C 0.6612(6) 0.2472(5) 0.0429(5) 0.086(2) Uani 1 1 d . . . . .
H30A H 0.6002 0.2537 -0.0060 0.104 Uiso 1 1 calc R . . . .
H30B H 0.6409 0.1785 0.0189 0.104 Uiso 1 1 calc R . . . .
C33 C 0.6135(8) 0.3811(6) 0.3405(8) 0.113(3) Uani 1 1 d . . . . .
H33A H 0.6854 0.3917 0.3944 0.135 Uiso 1 1 calc R . . . .
H33B H 0.5503 0.3353 0.3440 0.135 Uiso 1 1 calc R . . . .
C27 C 0.9106(5) 0.5673(5) 0.1060(4) 0.0633(16) Uani 1 1 d . . . . .
H27A H 0.9809 0.6117 0.1104 0.076 Uiso 1 1 calc R . . . .
H27B H 0.8458 0.5633 0.0495 0.076 Uiso 1 1 calc R . . . .
C28 C 0.8972(5) 0.4709(5) 0.0892(4) 0.0670(16) Uani 1 1 d . . . . .
H28A H 0.8983 0.4471 0.0297 0.080 Uiso 1 1 calc R . . . .
H28B H 0.9604 0.4739 0.1465 0.080 Uiso 1 1 calc R . . . .
C29 C 0.7694(7) 0.3102(5) 0.0529(4) 0.075(2) Uani 1 1 d . . . . .
H29A H 0.8315 0.3077 0.1055 0.091 Uiso 1 1 calc R . . . .
H29B H 0.7648 0.2864 -0.0098 0.091 Uiso 1 1 calc R . . . .
C31 C 0.5705(6) 0.2145(4) 0.1312(7) 0.103(3) Uani 1 1 d . . . . .
H31A H 0.5526 0.1463 0.1126 0.124 Uiso 1 1 calc R . . . .
H31B H 0.5060 0.2164 0.0810 0.124 Uiso 1 1 calc R . . . .
C32 C 0.5861(8) 0.2496(6) 0.2280(8) 0.111(3) Uani 1 1 d . . . . .
H32A H 0.5195 0.2047 0.2281 0.133 Uiso 1 1 calc R . . . .
H32B H 0.6543 0.2531 0.2795 0.133 Uiso 1 1 calc R . . . .
C34 C 0.6162(8) 0.4735(6) 0.3518(7) 0.108(3) Uani 1 1 d . . . . .
H34A H 0.5478 0.4638 0.2942 0.129 Uiso 1 1 calc R . . . .
H34B H 0.6162 0.4976 0.4119 0.129 Uiso 1 1 calc R . . . .
C2AA C 0.922(2) 0.299(2) 0.352(3) 0.42(4) Uani 0.6 1 d D . . A 2
H2AA H 0.9629 0.2648 0.3508 0.628 Uiso 0.6 1 calc R . . A 2
H2AB H 0.9162 0.3045 0.4100 0.628 Uiso 0.6 1 calc R . . A 2
H2AC H 0.8463 0.2629 0.2919 0.628 Uiso 0.6 1 calc R . . A 2
C4AA C 1.100(2) 0.446(3) 0.435(3) 0.21(2) Uani 0.4 1 d . . . A 2
H4AA H 1.1347 0.4082 0.4238 0.315 Uiso 0.4 1 calc R . . A 2
H4AB H 1.1422 0.5112 0.4387 0.315 Uiso 0.4 1 calc R . . A 2
H4AC H 1.1036 0.4501 0.4972 0.315 Uiso 0.4 1 calc R . . A 2
O0AA O 0.9339(14) 0.4347(12) 0.3217(11) 0.082(4) Uani 0.6 1 d . . . B 1
O1AA O 0.921(3) 0.440(3) 0.357(2) 0.134(11) Uani 0.4 1 d . . . A 2
C0AA C 0.968(2) 0.3912(16) 0.3691(18) 0.101(12) Uani 0.6 1 d D . . B 1
H20A H 1.205(4) 0.881(4) 0.950(4) 0.060(15) Uiso 1 1 d . . . . .
C1AA C 0.986(3) 0.399(2) 0.356(3) 0.094(12) Uani 0.4 1 d D . . A 2
C3AA C 1.0466(19) 0.3715(18) 0.3474(19) 0.177(11) Uani 0.6 1 d D . . B 1
H3AA H 1.0730 0.3365 0.3862 0.265 Uiso 0.6 1 calc R . . B 1
H3AB H 1.0062 0.3318 0.2769 0.265 Uiso 0.6 1 calc R . . B 1
H3AC H 1.1118 0.4331 0.3649 0.265 Uiso 0.6 1 calc R . . B 1
H19A H 1.156(5) 0.978(4) 0.877(4) 0.060(16) Uiso 1 1 d . . . . .
H19B H 1.293(6) 1.039(5) 0.959(5) 0.09(2) Uiso 1 1 d . . . . .
H20B H 1.240(6) 0.956(5) 1.055(5) 0.09(2) Uiso 1 1 d . . . . .
C5AA C 0.952(2) 0.3725(16) 0.4505(18) 0.128(10) Uani 0.4 1 d D . . B 1
H5AA H 0.9878 0.3360 0.4760 0.193 Uiso 0.4 1 calc R . . B 1
H5AB H 0.9866 0.4346 0.5039 0.193 Uiso 0.4 1 calc R . . B 1
H5AC H 0.8706 0.3347 0.4249 0.193 Uiso 0.4 1 calc R . . B 1

loop_
_atom_site_aniso_label
_atom_site_aniso_U_11
_atom_site_aniso_U_22
_atom_site_aniso_U_33
_atom_site_aniso_U_23
_atom_site_aniso_U_13
_atom_site_aniso_U_12
Sn1 0.01865(12) 0.01999(13) 0.01951(13) 0.00694(9) 0.01003(10) 0.00859(10)
K1 0.0420(7) 0.0350(7) 0.0375(7) 0.0197(6) 0.0235(6) 0.0222(6)
K2 0.0489(8) 0.0390(7) 0.0424(8) 0.0157(6) 0.0223(7) 0.0275(7)
K3 0.0635(7) 0.0326(5) 0.0672(7) 0.0207(5) 0.0497(6) 0.0238(5)
O1 0.0261(13) 0.0216(12) 0.0188(12) 0.0080(10) 0.0089(11) 0.0111(11)
F34 0.0361(13) 0.0525(16) 0.0374(14) 0.0194(12) 0.0133(12) 0.0180(12)
F22 0.0475(15) 0.0422(14) 0.0299(13) 0.0094(11) 0.0213(12) 0.0161(12)
O6 0.0282(13) 0.0266(13) 0.0249(13) 0.0132(11) 0.0159(11) 0.0139(11)
O3 0.0280(14) 0.0402(15) 0.0309(14) 0.0204(12) 0.0201(12) 0.0204(13)
O4 0.0233(13) 0.0216(13) 0.0288(14) 0.0028(11) 0.0150(11) 0.0077(11)
F12 0.0594(17) 0.0576(17) 0.0345(14) 0.0295(13) 0.0188(13) 0.0290(15)
F7 0.0253(12) 0.0663(18) 0.0369(14) 0.0202(13) 0.0088(11) 0.0198(13)
F20 0.0449(15) 0.0423(14) 0.0460(15) 0.0236(13) 0.0236(13) 0.0171(12)
F3 0.0531(16) 0.0710(18) 0.0311(13) 0.0269(13) 0.0277(13) 0.0317(15)
O2 0.0269(13) 0.0225(13) 0.0245(13) 0.0092(11) 0.0120(11) 0.0123(11)
F4 0.0447(15) 0.0478(15) 0.0235(12) 0.0099(11) 0.0014(11) 0.0188(13)
O5 0.0194(12) 0.0226(13) 0.0228(13) 0.0018(10) 0.0085(11) 0.0083(11)
F1 0.0313(13) 0.0589(17) 0.0388(14) 0.0202(13) 0.0220(12) 0.0145(13)
F11 0.0517(17) 0.0560(17) 0.0605(18) 0.0436(15) 0.0299(15) 0.0191(14)
F13 0.0303(14) 0.0420(15) 0.072(2) -0.0065(14) 0.0282(14) -0.0037(12)
F32 0.0526(17) 0.0564(17) 0.0355(14) 0.0235(13) 0.0119(13) 0.0255(15)
F8 0.0280(12) 0.0689(18) 0.0455(15) 0.0327(14) 0.0210(12) 0.0162(13)
F31 0.085(2) 0.0597(18) 0.0705(19) 0.0464(16) 0.0554(18) 0.0539(17)
F19 0.0454(16) 0.0343(14) 0.084(2) 0.0225(15) 0.0371(16) 0.0051(13)
F33 0.0680(19) 0.079(2) 0.0585(18) 0.0517(16) 0.0474(16) 0.0457(17)
F25 0.0527(17) 0.077(2) 0.080(2) 0.0561(18) 0.0483(17) 0.0312(16)
F35 0.0245(13) 0.075(2) 0.0391(15) 0.0133(14) 0.0009(11) 0.0144(14)
F36 0.0632(19) 0.0574(18) 0.0577(18) 0.0200(15) 0.0169(15) 0.0449(16)
F28 0.0657(19) 0.0366(15) 0.0627(19) 0.0237(14) 0.0351(16) 0.0031(14)
F30 0.0456(15) 0.0430(15) 0.0342(14) 0.0121(12) 0.0105(12) -0.0016(13)
F6 0.0435(16) 0.0387(15) 0.0422(15) 0.0111(12) 0.0079(13) -0.0047(13)
F2 0.0697(19) 0.082(2) 0.0555(17) 0.0332(16) 0.0441(16) 0.0578(18)
F9 0.0474(16) 0.081(2) 0.0587(18) 0.0180(16) 0.0302(15) 0.0429(16)
F17 0.0625(19) 0.0531(18) 0.0310(14) -0.0049(13) 0.0147(14) 0.0124(15)
F15 0.0418(15) 0.0628(18) 0.0684(19) 0.0097(15) 0.0308(15) 0.0315(15)
F14 0.0363(14) 0.080(2) 0.0548(18) 0.0278(16) 0.0313(14) 0.0203(15)
F10 0.091(2) 0.0642(19) 0.070(2) 0.0436(17) 0.0462(19) 0.0598(19)
F21 0.070(2) 0.0538(17) 0.095(2) 0.0421(17) 0.0536(19) 0.0463(17)
F24 0.090(2) 0.073(2) 0.0537(17) 0.0265(16) 0.0469(17) 0.0604(19)
F23 0.0629(18) 0.0716(19) 0.0361(14) 0.0288(14) 0.0359(14) 0.0346(16)
F29 0.080(2) 0.0333(15) 0.0633(19) 0.0039(13) 0.0445(18) 0.0191(15)
F16 0.0308(14) 0.0591(19) 0.0570(19) -0.0206(15) 0.0110(14) 0.0005(14)
F5 0.069(2) 0.0474(17) 0.0454(17) -0.0091(13) -0.0014(15) 0.0374(16)
F26 0.0280(14) 0.113(3) 0.059(2) 0.045(2) 0.0213(14) 0.0134(17)
F27 0.071(2) 0.098(3) 0.130(3) 0.069(2) 0.081(2) 0.059(2)
F18 0.068(2) 0.0368(15) 0.069(2) -0.0076(14) 0.0301(17) 0.0226(15)
O15 0.0467(19) 0.048(2) 0.056(2) 0.0242(17) 0.0269(17) 0.0165(16)
O10 0.065(2) 0.0391(18) 0.056(2) 0.0121(16) 0.0303(19) 0.0264(18)
O14 0.057(2) 0.071(2) 0.0427(19) 0.0160(18) 0.0237(17) 0.038(2)
O9 0.056(2) 0.067(2) 0.051(2) 0.0263(18) 0.0359(18) 0.0309(19)
O7 0.062(2) 0.0366(17) 0.0453(19) 0.0151(15) 0.0259(17) 0.0195(17)
O8 0.062(2) 0.055(2) 0.055(2) 0.0211(17) 0.0309(18) 0.0380(19)
C3 0.0238(18) 0.0251(19) 0.0191(17) 0.0088(15) 0.0084(15) 0.0113(16)
O13 0.055(2) 0.041(2) 0.065(3) 0.0038(18) 0.013(2) 0.0188(18)
C6 0.0240(18) 0.030(2) 0.0246(19) 0.0130(16) 0.0113(16) 0.0153(16)
C10 0.030(2) 0.039(2) 0.029(2) 0.0197(18) 0.0190(17) 0.0163(18)
C17 0.0238(19) 0.0233(19) 0.032(2) 0.0039(16) 0.0142(17) 0.0077(16)
O11 0.115(4) 0.092(3) 0.110(3) 0.069(3) 0.095(3) 0.082(3)
C13 0.028(2) 0.040(2) 0.034(2) 0.0054(19) 0.0056(19) 0.0162(19)
C4 0.040(2) 0.037(2) 0.036(2) 0.0205(19) 0.019(2) 0.021(2)
C14 0.0187(17) 0.0249(19) 0.028(2) 0.0020(16) 0.0095(16) 0.0066(16)
C16 0.033(2) 0.026(2) 0.059(3) 0.016(2) 0.028(2) 0.0099(19)
C9 0.0283(19) 0.0261(19) 0.0272(19) 0.0119(16) 0.0157(17) 0.0112(17)
O12 0.100(4) 0.072(3) 0.172(5) 0.082(3) 0.104(4) 0.056(3)
C2 0.038(2) 0.033(2) 0.024(2) 0.0060(18) 0.0052(18) 0.017(2)
C1 0.037(2) 0.046(3) 0.026(2) 0.0161(19) 0.0169(19) 0.022(2)
C5 0.029(2) 0.052(3) 0.032(2) 0.020(2) 0.0130(18) 0.023(2)
C8 0.048(3) 0.042(2) 0.044(3) 0.027(2) 0.032(2) 0.026(2)
C12 0.050(3) 0.050(3) 0.035(2) 0.022(2) 0.029(2) 0.030(2)
C15 0.023(2) 0.036(2) 0.040(2) 0.0005(19) 0.0123(19) 0.0086(18)
C36 0.095(5) 0.060(4) 0.060(4) 0.018(3) 0.039(3) 0.053(4)
C7 0.048(3) 0.030(2) 0.043(3) 0.015(2) 0.026(2) 0.010(2)
C11 0.038(2) 0.066(3) 0.052(3) 0.037(3) 0.031(2) 0.026(2)
C22 0.093(4) 0.033(3) 0.046(3) 0.017(2) 0.031(3) 0.033(3)
C20 0.063(4) 0.075(4) 0.066(4) 0.015(3) 0.034(3) 0.046(3)
C19 0.051(3) 0.086(4) 0.056(4) 0.016(3) 0.032(3) 0.037(3)
C23 0.057(3) 0.047(3) 0.062(3) 0.026(3) 0.030(3) 0.007(3)
C18 0.034(2) 0.033(2) 0.047(3) -0.002(2) 0.019(2) 0.009(2)
C21 0.092(5) 0.056(3) 0.048(3) 0.018(3) 0.029(3) 0.052(3)
C25 0.056(3) 0.027(2) 0.079(4) 0.009(3) 0.026(3) 0.007(2)
C35 0.095(5) 0.076(4) 0.062(4) 0.031(3) 0.051(3) 0.065(4)
C26 0.063(4) 0.052(3) 0.088(5) 0.037(3) 0.042(3) 0.017(3)
C24 0.062(3) 0.072(4) 0.067(4) 0.039(3) 0.044(3) 0.022(3)
C30 0.082(5) 0.054(4) 0.063(4) 0.000(3) 0.001(4) 0.036(4)
C33 0.155(8) 0.115(6) 0.186(9) 0.104(7) 0.153(8) 0.082(6)
C27 0.043(3) 0.092(4) 0.047(3) 0.029(3) 0.030(3) 0.020(3)
C28 0.062(4) 0.099(5) 0.056(3) 0.029(3) 0.036(3) 0.051(4)
C29 0.123(6) 0.077(4) 0.048(3) 0.017(3) 0.046(4) 0.071(5)
C31 0.051(4) 0.030(3) 0.172(9) 0.026(4) 0.036(5) 0.005(3)
C32 0.118(7) 0.068(5) 0.190(10) 0.074(6) 0.109(7) 0.045(5)
C34 0.152(8) 0.129(7) 0.174(9) 0.105(7) 0.145(8) 0.102(6)
C2AA 0.15(2) 0.25(4) 0.60(8) 0.31(5) 0.00(4) 0.04(3)
C4AA 0.077(17) 0.27(4) 0.19(3) 0.18(3) 0.05(2) 0.01(2)
O0AA 0.063(5) 0.089(7) 0.083(10) 0.045(7) 0.024(6) 0.044(5)
O1AA 0.119(19) 0.17(2) 0.092(18) 0.073(16) 0.030(13) 0.079(16)
C0AA 0.052(11) 0.087(13) 0.117(19) 0.075(13) 0.018(10) 0.012(9)
C1AA 0.063(17) 0.13(3) 0.11(2) 0.10(2) 0.051(18) 0.052(19)
C3AA 0.145(19) 0.21(3) 0.29(3) 0.16(2) 0.13(2) 0.15(2)
C5AA 0.15(2) 0.066(13) 0.20(3) 0.058(17) 0.12(2) 0.053(16)

loop_
_atom_type_symbol
_atom_type_description
_atom_type_scat_dispersion_real
_atom_type_scat_dispersion_imag
_atom_type_scat_source
C C 0.0033 0.0016 'International Tables Vol C Tables 4.2.6.8 and 6.1.1.4'
H H 0.0000 0.0000 'International Tables Vol C Tables 4.2.6.8 and 6.1.1.4'
F F 0.0171 0.0103 'International Tables Vol C Tables 4.2.6.8 and 6.1.1.4'
K K 0.2009 0.2494 'International Tables Vol C Tables 4.2.6.8 and 6.1.1.4'
O O 0.0106 0.0060 'International Tables Vol C Tables 4.2.6.8 and 6.1.1.4'
Sn Sn -0.6537 1.4246 'International Tables Vol C Tables 4.2.6.8 and 6.1.1.4'

loop_
_geom_angle_atom_site_label_1
_geom_angle_atom_site_label_2
_geom_angle_atom_site_label_3
_geom_angle
_geom_angle_site_symmetry_1
_geom_angle_site_symmetry_3
_geom_angle_publ_flag
O1 Sn1 K2 52.46(7) . . ?
O6 Sn1 K2 54.59(7) . . ?
O6 Sn1 O1 87.66(10) . . ?
O6 Sn1 O5 84.39(10) . . ?
O3 Sn1 K2 125.41(8) . . ?
O3 Sn1 O1 105.32(10) . . ?
O3 Sn1 O6 78.69(10) . . ?
O3 Sn1 O5 157.86(10) . . ?
O4 Sn1 K2 125.19(7) . . ?
O4 Sn1 O1 157.42(10) . . ?
O4 Sn1 O6 108.88(10) . . ?
O4 Sn1 O3 93.25(10) . . ?
O4 Sn1 O5 78.76(10) . . ?
O2 Sn1 K2 122.38(7) . . ?
O2 Sn1 O1 78.44(9) . . ?
O2 Sn1 O6 160.74(10) . . ?
O2 Sn1 O3 92.08(10) . . ?
O2 Sn1 O4 88.31(10) . . ?
O2 Sn1 O5 108.12(10) . . ?
O5 Sn1 K2 50.35(7) . . ?
O5 Sn1 O1 88.00(10) . . ?
F12 K1 F12 180.0 . 2_777 ?
F4 K1 F12 50.51(7) . . ?
F4 K1 F12 50.51(7) 2_777 2_777 ?
F4 K1 F12 129.49(7) 2_777 . ?
F4 K1 F12 129.49(7) . 2_777 ?
F4 K1 F4 180.0 2_777 . ?
O9 K1 F12 78.20(9) 2_777 . ?
O9 K1 F12 101.80(9) . . ?
O9 K1 F12 78.20(9) . 2_777 ?
O9 K1 F12 101.80(9) 2_777 2_777 ?
O9 K1 F4 88.79(9) 2_777 2_777 ?
O9 K1 F4 88.79(9) . . ?
O9 K1 F4 91.21(9) . 2_777 ?
O9 K1 F4 91.21(9) 2_777 . ?
O9 K1 O9 180.0 . 2_777 ?
O9 K1 O7 119.34(11) . . ?
O9 K1 O7 60.66(11) 2_777 . ?
O9 K1 O7 60.66(11) . 2_777 ?
O9 K1 O7 119.34(11) 2_777 2_777 ?
O9 K1 O8 60.83(11) . . ?
O9 K1 O8 119.17(11) 2_777 . ?
O9 K1 O8 119.17(11) . 2_777 ?
O9 K1 O8 60.83(11) 2_777 2_777 ?
O7 K1 F12 64.23(8) . . ?
O7 K1 F12 115.77(8) 2_777 . ?
O7 K1 F12 64.23(8) 2_777 2_777 ?
O7 K1 F12 115.77(8) . 2_777 ?
O7 K1 F4 113.15(9) . . ?
O7 K1 F4 113.15(9) 2_777 2_777 ?
O7 K1 F4 66.85(9) . 2_777 ?
O7 K1 F4 66.85(9) 2_777 . ?
O7 K1 O7 180.0 . 2_777 ?
O8 K1 F12 66.45(9) . . ?
O8 K1 F12 113.55(9) . 2_777 ?
O8 K1 F12 113.55(9) 2_777 . ?
O8 K1 F12 66.45(9) 2_777 2_777 ?
O8 K1 F4 101.08(9) . . ?
O8 K1 F4 78.92(9) . 2_777 ?
O8 K1 F4 78.92(9) 2_777 . ?
O8 K1 F4 101.08(9) 2_777 2_777 ?
O8 K1 O7 120.25(11) 2_777 . ?
O8 K1 O7 59.75(11) . . ?
O8 K1 O7 120.25(11) . 2_777 ?
O8 K1 O7 59.75(11) 2_777 2_777 ?
O8 K1 O8 180.00(12) . 2_777 ?
O1 K2 O1 180.0 . 2_676 ?
O1 K2 O6 125.51(6) . 2_676 ?
O1 K2 O6 54.49(6) . . ?
O1 K2 O6 125.51(6) 2_676 . ?
O1 K2 O6 54.49(6) 2_676 2_676 ?
O1 K2 F36 100.62(7) . . ?
O1 K2 F36 79.38(7) 2_676 . ?
O1 K2 F36 100.62(7) 2_676 2_676 ?
O1 K2 F36 79.38(7) . 2_676 ?
O6 K2 O6 180.0 2_676 . ?
O6 K2 F36 118.42(8) 2_676 . ?
O6 K2 F36 118.42(7) . 2_676 ?
O6 K2 F36 61.58(7) . . ?
O6 K2 F36 61.57(7) 2_676 2_676 ?
O5 K2 O1 123.76(6) 2_676 . ?
O5 K2 O1 56.24(6) 2_676 2_676 ?
O5 K2 O1 56.24(6) . . ?
O5 K2 O1 123.76(6) . 2_676 ?
O5 K2 O6 126.66(7) 2_676 . ?
O5 K2 O6 53.34(6) . . ?
O5 K2 O6 126.66(7) . 2_676 ?
O5 K2 O6 53.34(7) 2_676 2_676 ?
O5 K2 O5 180.00(11) 2_676 . ?
O5 K2 F36 130.58(7) 2_676 . ?
O5 K2 F36 49.42(7) 2_676 2_676 ?
O5 K2 F36 49.42(7) . . ?
O5 K2 F36 130.58(7) . 2_676 ?
O5 K2 F29 100.46(7) . . ?
O5 K2 F29 79.54(7) . 2_676 ?
O5 K2 F29 100.46(7) 2_676 2_676 ?
O5 K2 F29 79.54(7) 2_676 . ?
F36 K2 F36 180.00(11) . 2_676 ?
F2 K2 O1 50.90(7) 2_676 2_676 ?
F2 K2 O1 129.10(7) 2_676 . ?
F2 K2 O1 50.90(7) . . ?
F2 K2 O1 129.10(7) . 2_676 ?
F2 K2 O6 103.83(7) 2_676 2_676 ?
F2 K2 O6 76.17(7) 2_676 . ?
F2 K2 O6 103.83(7) . . ?
F2 K2 O6 76.17(7) . 2_676 ?
F2 K2 O5 74.43(7) 2_676 2_676 ?
F2 K2 O5 105.57(7) . 2_676 ?
F2 K2 O5 74.43(7) . . ?
F2 K2 O5 105.57(7) 2_676 . ?
F2 K2 F36 60.03(8) . 2_676 ?
F2 K2 F36 60.03(8) 2_676 . ?
F2 K2 F36 119.97(8) 2_676 2_676 ?
F2 K2 F36 119.97(8) . . ?
F2 K2 F2 180.00(12) 2_676 . ?
F2 K2 F29 70.62(9) 2_676 . ?
F2 K2 F29 70.62(9) . 2_676 ?
F2 K2 F29 109.38(9) . . ?
F2 K2 F29 109.38(9) 2_676 2_676 ?
F29 K2 O1 67.94(8) 2_676 2_676 ?
F29 K2 O1 67.94(8) . . ?
F29 K2 O1 112.06(8) . 2_676 ?
F29 K2 O1 112.06(8) 2_676 . ?
F29 K2 O6 48.86(7) . . ?
F29 K2 O6 48.86(7) 2_676 2_676 ?
F29 K2 O6 131.14(7) . 2_676 ?
F29 K2 O6 131.14(7) 2_676 . ?
F29 K2 F36 100.91(8) 2_676 2_676 ?
F29 K2 F36 79.09(8) 2_676 . ?
F29 K2 F36 79.09(8) . 2_676 ?
F29 K2 F36 100.91(8) . . ?
F29 K2 F29 180.0 . 2_676 ?
O15 K3 O10 59.85(11) . . ?
O15 K3 O14 60.01(11) . . ?
O15 K3 O13 119.95(13) . . ?
O15 K3 O12 172.58(14) . . ?
O10 K3 O13 169.88(12) . . ?
O10 K3 O12 119.11(13) . . ?
O14 K3 O10 116.56(12) . . ?
O14 K3 O13 60.62(13) . . ?
O14 K3 O12 117.78(15) . . ?
O11 K3 O15 119.72(12) . . ?
O11 K3 O10 60.52(12) . . ?
O11 K3 O14 169.69(13) . . ?
O11 K3 O13 120.29(14) . . ?
O11 K3 O12 60.99(15) . . ?
O12 K3 O13 59.58(14) . . ?
O0AA K3 O15 86.5(3) . . ?
O0AA K3 O10 115.4(4) . . ?
O0AA K3 O14 78.8(3) . . ?
O0AA K3 O13 74.2(4) . . ?
O0AA K3 O11 111.5(3) . . ?
O0AA K3 O12 100.2(3) . . ?
O1AA K3 O15 96.5(7) . . ?
O1AA K3 O10 111.7(8) . . ?
O1AA K3 O14 93.1(6) . . ?
O1AA K3 O13 78.4(8) . . ?
O1AA K3 O11 97.1(6) . . ?
O1AA K3 O12 90.6(7) . . ?
Sn1 O1 K2 95.42(8) . . ?
C3 O1 Sn1 117.7(2) . . ?
C3 O1 K2 127.5(2) . . ?
Sn1 O6 K2 93.30(8) . . ?
C9 O6 Sn1 117.8(2) . . ?
C9 O6 K2 129.5(2) . . ?
C10 O3 Sn1 118.2(2) . . ?
C17 O4 Sn1 117.6(2) . . ?
C4 F12 K1 166.1(2) . . ?
C6 O2 Sn1 118.7(2) . . ?
C2 F4 K1 174.1(3) . . ?
Sn1 O5 K2 97.72(9) . . ?
C14 O5 Sn1 116.7(2) . . ?
C14 O5 K2 132.0(2) . . ?
C13 F36 K2 125.6(2) . . ?
C1 F2 K2 124.2(2) . . ?
C7 F29 K2 126.9(2) . . ?
C26 O15 K3 118.6(3) . . ?
C26 O15 C27 114.1(4) . . ?
C27 O15 K3 116.4(3) . . ?
C36 O10 K3 114.9(3) . . ?
C36 O10 C25 112.9(4) . . ?
C25 O10 K3 111.9(3) . . ?
C28 O14 K3 113.2(3) . . ?
C28 O14 C29 112.4(5) . . ?
C29 O14 K3 113.3(3) . . ?
C19 O9 K1 115.1(3) . . ?
C19 O9 C24 112.2(4) . 2_777 ?
C24 O9 K1 114.7(3) 2_777 . ?
C22 O7 K1 116.2(3) . . ?
C23 O7 K1 114.5(3) . . ?
C23 O7 C22 112.9(4) . . ?
C20 O8 K1 113.7(3) . . ?
C21 O8 K1 115.9(3) . . ?
C21 O8 C20 112.7(4) . . ?
O1 C3 C6 108.4(3) . . ?
O1 C3 C2 108.1(3) . . ?
O1 C3 C1 105.6(3) . . ?
C2 C3 C6 114.8(3) . . ?
C1 C3 C6 113.5(3) . . ?
C1 C3 C2 106.0(3) . . ?
C30 O13 K3 113.8(4) . . ?
C30 O13 C31 114.2(6) . . ?
C31 O13 K3 114.2(4) . . ?
O2 C6 C3 107.7(3) . . ?
O2 C6 C4 107.8(3) . . ?
O2 C6 C5 106.4(3) . . ?
C4 C6 C3 115.3(3) . . ?
C4 C6 C5 106.6(3) . . ?
C5 C6 C3 112.6(3) . . ?
O3 C10 C9 108.2(3) . . ?
O3 C10 C12 105.6(3) . . ?
O3 C10 C11 107.7(3) . . ?
C12 C10 C9 112.7(3) . . ?
C11 C10 C9 115.5(3) . . ?
C11 C10 C12 106.6(3) . . ?
O4 C17 C14 108.0(3) . . ?
O4 C17 C16 107.9(3) . . ?
O4 C17 C18 106.7(3) . . ?
C16 C17 C14 111.5(3) . . ?
C16 C17 C18 106.3(3) . . ?
C18 C17 C14 116.1(3) . . ?
C35 O11 K3 114.9(3) . . ?
C34 O11 K3 115.7(4) . . ?
C34 O11 C35 112.2(5) . . ?
F34 C13 F35 106.9(4) . . ?
F34 C13 F36 106.0(4) . . ?
F34 C13 C14 113.4(3) . . ?
F35 C13 C14 113.2(4) . . ?
F36 C13 F35 106.6(4) . . ?
F36 C13 C14 110.2(3) . . ?
F12 C4 C6 112.8(3) . . ?
F11 C4 F12 106.8(4) . . ?
F11 C4 F10 106.3(4) . . ?
F11 C4 C6 113.1(3) . . ?
F10 C4 F12 105.7(3) . . ?
F10 C4 C6 111.6(3) . . ?
O5 C14 C17 107.4(3) . . ?
O5 C14 C13 106.7(3) . . ?
O5 C14 C15 107.3(3) . . ?
C13 C14 C17 111.7(3) . . ?
C15 C14 C17 116.7(3) . . ?
C15 C14 C13 106.5(3) . . ?
F20 C16 F19 108.0(4) . . ?
F20 C16 F21 105.8(4) . . ?
F20 C16 C17 112.3(3) . . ?
F19 C16 C17 113.0(4) . . ?
F21 C16 F19 106.4(3) . . ?
F21 C16 C17 110.9(4) . . ?
O6 C9 C10 107.6(3) . . ?
O6 C9 C8 107.7(3) . . ?
O6 C9 C7 105.6(3) . . ?
C8 C9 C10 115.9(3) . . ?
C8 C9 C7 106.7(3) . . ?
C7 C9 C10 112.7(3) . . ?
C33 O12 K3 110.3(4) . . ?
C32 O12 K3 114.5(4) . . ?
C32 O12 C33 112.1(6) . . ?
F4 C2 C3 113.0(3) . . ?
F6 C2 F4 106.6(4) . . ?
F6 C2 C3 112.6(3) . . ?
F5 C2 F4 106.1(3) . . ?
F5 C2 F6 106.4(4) . . ?
F5 C2 C3 111.6(3) . . ?
F3 C1 F2 106.3(3) . . ?
F3 C1 C3 114.6(3) . . ?
F1 C1 F3 108.0(3) . . ?
F1 C1 F2 105.8(3) . . ?
F1 C1 C3 111.5(3) . . ?
F2 C1 C3 110.2(3) . . ?
F7 C5 C6 113.3(3) . . ?
F8 C5 F7 108.2(4) . . ?
F8 C5 F9 106.3(4) . . ?
F8 C5 C6 111.7(3) . . ?
F9 C5 F7 106.2(3) . . ?
F9 C5 C6 110.8(4) . . ?
F32 C8 F31 106.0(4) . . ?
F32 C8 F33 106.8(4) . . ?
F32 C8 C9 112.6(3) . . ?
F31 C8 F33 105.9(3) . . ?
F31 C8 C9 111.1(3) . . ?
F33 C8 C9 113.8(4) . . ?
F22 C12 F24 105.7(4) . . ?
F22 C12 F23 107.5(4) . . ?
F22 C12 C10 111.7(3) . . ?
F24 C12 F23 106.1(3) . . ?
F24 C12 C10 111.5(4) . . ?
F23 C12 C10 113.8(4) . . ?
F13 C15 C14 113.0(3) . . ?
F15 C15 F13 105.6(3) . . ?
F15 C15 C14 111.0(4) . . ?
F14 C15 F13 107.5(4) . . ?
F14 C15 F15 106.1(4) . . ?
F14 C15 C14 113.0(3) . . ?
O10 C36 H36A 109.8 . . ?
O10 C36 H36B 109.8 . . ?
O10 C36 C35 109.5(5) . . ?
H36A C36 H36B 108.2 . . ?
C35 C36 H36A 109.8 . . ?
C35 C36 H36B 109.8 . . ?
F28 C7 F29 106.1(4) . . ?
F28 C7 C9 113.6(4) . . ?
F30 C7 F28 107.7(4) . . ?
F30 C7 F29 106.5(4) . . ?
F30 C7 C9 112.8(4) . . ?
F29 C7 C9 109.7(4) . . ?
F25 C11 C10 112.6(4) . . ?
F26 C11 F25 107.0(4) . . ?
F26 C11 F27 106.4(4) . . ?
F26 C11 C10 113.2(4) . . ?
F27 C11 F25 105.3(4) . . ?
F27 C11 C10 111.8(4) . . ?
O7 C22 H22A 109.8 . . ?
O7 C22 H22B 109.8 . . ?
O7 C22 C21 109.3(4) . . ?
H22A C22 H22B 108.3 . . ?
C21 C22 H22A 109.8 . . ?
C21 C22 H22B 109.8 . . ?
O8 C20 C19 109.8(5) . . ?
O8 C20 H20A 111(3) . . ?
O8 C20 H20B 111(4) . . ?
C19 C20 H20A 106(3) . . ?
C19 C20 H20B 105(4) . . ?
H20A C20 H20B 113(5) . . ?
O9 C19 C20 108.9(5) . . ?
O9 C19 H19A 111(3) . . ?
O9 C19 H19B 110(4) . . ?
C20 C19 H19A 107(3) . . ?
C20 C19 H19B 113(4) . . ?
H19A C19 H19B 107(5) . . ?
O7 C23 H23A 109.8 . . ?
O7 C23 H23B 109.8 . . ?
O7 C23 C24 109.2(4) . . ?
H23A C23 H23B 108.3 . . ?
C24 C23 H23A 109.8 . . ?
C24 C23 H23B 109.8 . . ?
F17 C18 F16 107.9(4) . . ?
F17 C18 F18 105.7(4) . . ?
F17 C18 C17 112.3(4) . . ?
F16 C18 F18 106.2(4) . . ?
F16 C18 C17 113.6(4) . . ?
F18 C18 C17 110.6(4) . . ?
O8 C21 C22 109.9(4) . . ?
O8 C21 H21A 109.7 . . ?
O8 C21 H21B 109.7 . . ?
C22 C21 H21A 109.7 . . ?
C22 C21 H21B 109.7 . . ?
H21A C21 H21B 108.2 . . ?
O10 C25 H25A 109.9 . . ?
O10 C25 H25B 109.9 . . ?
O10 C25 C26 108.8(4) . . ?
H25A C25 H25B 108.3 . . ?
C26 C25 H25A 109.9 . . ?
C26 C25 H25B 109.9 . . ?
O11 C35 C36 108.4(5) . . ?
O11 C35 H35A 110.0 . . ?
O11 C35 H35B 110.0 . . ?
C36 C35 H35A 110.0 . . ?
C36 C35 H35B 110.0 . . ?
H35A C35 H35B 108.4 . . ?
O15 C26 C25 109.4(5) . . ?
O15 C26 H26A 109.8 . . ?
O15 C26 H26B 109.8 . . ?
C25 C26 H26A 109.8 . . ?
C25 C26 H26B 109.8 . . ?
H26A C26 H26B 108.3 . . ?
O9 C24 C23 108.9(4) 2_777 . ?
O9 C24 H24A 109.9 2_777 . ?
O9 C24 H24B 109.9 2_777 . ?
C23 C24 H24A 109.9 . . ?
C23 C24 H24B 109.9 . . ?
H24A C24 H24B 108.3 . . ?
O13 C30 H30A 109.6 . . ?
O13 C30 H30B 109.6 . . ?
O13 C30 C29 110.2(5) . . ?
H30A C30 H30B 108.1 . . ?
C29 C30 H30A 109.6 . . ?
C29 C30 H30B 109.6 . . ?
O12 C33 H33A 109.9 . . ?
O12 C33 H33B 109.9 . . ?
O12 C33 C34 108.9(6) . . ?
H33A C33 H33B 108.3 . . ?
C34 C33 H33A 109.9 . . ?
C34 C33 H33B 109.9 . . ?
O15 C27 H27A 109.5 . . ?
O15 C27 H27B 109.5 . . ?
O15 C27 C28 110.7(5) . . ?
H27A C27 H27B 108.1 . . ?
C28 C27 H27A 109.5 . . ?
C28 C27 H27B 109.5 . . ?
O14 C28 C27 108.5(4) . . ?
O14 C28 H28A 110.0 . . ?
O14 C28 H28B 110.0 . . ?
C27 C28 H28A 110.0 . . ?
C27 C28 H28B 110.0 . . ?
H28A C28 H28B 108.4 . . ?
O14 C29 C30 110.3(5) . . ?
O14 C29 H29A 109.6 . . ?
O14 C29 H29B 109.6 . . ?
C30 C29 H29A 109.6 . . ?
C30 C29 H29B 109.6 . . ?
H29A C29 H29B 108.1 . . ?
O13 C31 H31A 109.5 . . ?
O13 C31 H31B 109.5 . . ?
O13 C31 C32 110.5(6) . . ?
H31A C31 H31B 108.1 . . ?
C32 C31 H31A 109.5 . . ?
C32 C31 H31B 109.5 . . ?
O12 C32 C31 108.2(7) . . ?
O12 C32 H32A 110.1 . . ?
O12 C32 H32B 110.1 . . ?
C31 C32 H32A 110.1 . . ?
C31 C32 H32B 110.1 . . ?
H32A C32 H32B 108.4 . . ?
O11 C34 C33 109.7(6) . . ?
O11 C34 H34A 109.7 . . ?
O11 C34 H34B 109.7 . . ?
C33 C34 H34A 109.7 . . ?
C33 C34 H34B 109.7 . . ?
H34A C34 H34B 108.2 . . ?
H2AA C2AA H2AB 109.5 . . ?
H2AA C2AA H2AC 109.5 . . ?
H2AB C2AA H2AC 109.5 . . ?
C1AA C2AA H2AA 109.5 . . ?
C1AA C2AA H2AB 109.5 . . ?
C1AA C2AA H2AC 109.5 . . ?
H4AA C4AA H4AB 109.5 . . ?
H4AA C4AA H4AC 109.5 . . ?
H4AB C4AA H4AC 109.5 . . ?
C1AA C4AA H4AA 109.5 . . ?
C1AA C4AA H4AB 109.5 . . ?
C1AA C4AA H4AC 109.5 . . ?
C0AA O0AA K3 148.9(13) . . ?
C1AA O1AA K3 139(3) . . ?
O0AA C0AA C3AA 110.8(17) . . ?
O0AA C0AA C5AA 126.3(19) . . ?
C3AA C0AA C5AA 122(2) . . ?
C4AA C1AA C2AA 109(3) . . ?
O1AA C1AA C2AA 104(3) . . ?
O1AA C1AA C4AA 119(4) . . ?
C0AA C3AA H3AA 109.5 . . ?
C0AA C3AA H3AB 109.5 . . ?
C0AA C3AA H3AC 109.5 . . ?
H3AA C3AA H3AB 109.5 . . ?
H3AA C3AA H3AC 109.5 . . ?
H3AB C3AA H3AC 109.5 . . ?
C0AA C5AA H5AA 109.5 . . ?
C0AA C5AA H5AB 109.5 . . ?
C0AA C5AA H5AC 109.5 . . ?
H5AA C5AA H5AB 109.5 . . ?
H5AA C5AA H5AC 109.5 . . ?
H5AB C5AA H5AC 109.5 . . ?

loop_
_geom_bond_atom_site_label_1
_geom_bond_atom_site_label_2
_geom_bond_distance
_geom_bond_site_symmetry_2
_geom_bond_publ_flag
Sn1 K2 3.8749(4) . ?
Sn1 O1 2.070(2) . ?
Sn1 O6 2.063(2) . ?
Sn1 O3 2.045(2) . ?
Sn1 O4 2.043(2) . ?
Sn1 O2 2.041(2) . ?
Sn1 O5 2.068(2) . ?
K1 F12 3.244(3) . ?
K1 F12 3.244(3) 2_777 ?
K1 F4 2.825(2) . ?
K1 F4 2.825(2) 2_777 ?
K1 O9 2.777(3) 2_777 ?
K1 O9 2.777(3) . ?
K1 O7 2.804(3) . ?
K1 O7 2.804(3) 2_777 ?
K1 O8 2.793(3) . ?
K1 O8 2.793(3) 2_777 ?
K2 O1 3.086(2) . ?
K2 O1 3.086(2) 2_676 ?
K2 O6 3.163(2) 2_676 ?
K2 O6 3.163(2) . ?
K2 O5 3.011(2) 2_676 ?
K2 O5 3.011(2) . ?
K2 F36 3.186(3) 2_676 ?
K2 F36 3.186(3) . ?
K2 F2 2.964(3) 2_676 ?
K2 F2 2.964(3) . ?
K2 F29 3.075(3) . ?
K2 F29 3.075(3) 2_676 ?
K3 O15 2.768(3) . ?
K3 O10 2.795(3) . ?
K3 O14 2.794(4) . ?
K3 O13 2.821(4) . ?
K3 O11 2.761(4) . ?
K3 O12 2.802(4) . ?
K3 O0AA 2.693(17) . ?
K3 O1AA 2.68(3) . ?
O1 C3 1.365(4) . ?
F34 C13 1.316(5) . ?
F22 C12 1.327(5) . ?
O6 C9 1.374(4) . ?
O3 C10 1.372(4) . ?
O4 C17 1.365(4) . ?
F12 C4 1.341(5) . ?
F7 C5 1.347(5) . ?
F20 C16 1.323(5) . ?
F3 C1 1.337(5) . ?
O2 C6 1.369(4) . ?
F4 C2 1.334(5) . ?
O5 C14 1.374(4) . ?
F1 C1 1.326(5) . ?
F11 C4 1.317(5) . ?
F13 C15 1.341(5) . ?
F32 C8 1.323(5) . ?
F8 C5 1.318(5) . ?
F31 C8 1.331(5) . ?
F19 C16 1.340(5) . ?
F33 C8 1.342(5) . ?
F25 C11 1.339(5) . ?
F35 C13 1.353(5) . ?
F36 C13 1.335(5) . ?
F28 C7 1.338(5) . ?
F30 C7 1.318(5) . ?
F6 C2 1.329(5) . ?
F2 C1 1.341(5) . ?
F9 C5 1.337(5) . ?
F17 C18 1.314(6) . ?
F15 C15 1.333(5) . ?
F14 C15 1.318(5) . ?
F10 C4 1.329(5) . ?
F21 C16 1.333(5) . ?
F24 C12 1.333(5) . ?
F23 C12 1.347(5) . ?
F29 C7 1.338(6) . ?
F16 C18 1.329(5) . ?
F5 C2 1.317(5) . ?
F26 C11 1.315(6) . ?
F27 C11 1.329(6) . ?
F18 C18 1.339(5) . ?
O15 C26 1.396(7) . ?
O15 C27 1.419(6) . ?
O10 C36 1.418(7) . ?
O10 C25 1.428(7) . ?
O14 C28 1.405(7) . ?
O14 C29 1.421(7) . ?
O9 C19 1.410(7) . ?
O9 C24 1.429(6) 2_777 ?
O7 C22 1.413(6) . ?
O7 C23 1.406(7) . ?
O8 C20 1.421(7) . ?
O8 C21 1.410(7) . ?
C3 C6 1.650(5) . ?
C3 C2 1.570(5) . ?
C3 C1 1.562(6) . ?
O13 C30 1.385(8) . ?
O13 C31 1.426(8) . ?
C6 C4 1.559(5) . ?
C6 C5 1.568(5) . ?
C10 C9 1.650(6) . ?
C10 C12 1.564(6) . ?
C10 C11 1.558(6) . ?
C17 C14 1.644(5) . ?
C17 C16 1.572(6) . ?
C17 C18 1.575(6) . ?
O11 C35 1.435(6) . ?
O11 C34 1.415(8) . ?
C13 C14 1.565(6) . ?
C14 C15 1.561(6) . ?
C9 C8 1.558(6) . ?
C9 C7 1.566(6) . ?
O12 C33 1.429(10) . ?
O12 C32 1.387(8) . ?
C36 H36A 0.9900 . ?
C36 H36B 0.9900 . ?
C36 C35 1.479(9) . ?
C22 H22A 0.9900 . ?
C22 H22B 0.9900 . ?
C22 C21 1.488(9) . ?
C20 C19 1.493(9) . ?
C20 H20A 0.99(6) . ?
C20 H20B 0.99(7) . ?
C19 H19A 0.98(6) . ?
C19 H19B 1.05(7) . ?
C23 H23A 0.9900 . ?
C23 H23B 0.9900 . ?
C23 C24 1.499(8) . ?
C21 H21A 0.9900 . ?
C21 H21B 0.9900 . ?
C25 H25A 0.9900 . ?
C25 H25B 0.9900 . ?
C25 C26 1.481(9) . ?
C35 H35A 0.9900 . ?
C35 H35B 0.9900 . ?
C26 H26A 0.9900 . ?
C26 H26B 0.9900 . ?
C24 O9 1.429(6) 2_777 ?
C24 H24A 0.9900 . ?
C24 H24B 0.9900 . ?
C30 H30A 0.9900 . ?
C30 H30B 0.9900 . ?
C30 C29 1.476(10) . ?
C33 H33A 0.9900 . ?
C33 H33B 0.9900 . ?
C33 C34 1.465(10) . ?
C27 H27A 0.9900 . ?
C27 H27B 0.9900 . ?
C27 C28 1.461(9) . ?
C28 H28A 0.9900 . ?
C28 H28B 0.9900 . ?
C29 H29A 0.9900 . ?
C29 H29B 0.9900 . ?
C31 H31A 0.9900 . ?
C31 H31B 0.9900 . ?
C31 C32 1.462(12) . ?
C32 H32A 0.9900 . ?
C32 H32B 0.9900 . ?
C34 H34A 0.9900 . ?
C34 H34B 0.9900 . ?
C2AA H2AA 0.9800 . ?
C2AA H2AB 0.9800 . ?
C2AA H2AC 0.9800 . ?
C2AA C1AA 1.500(2) . ?
C4AA H4AA 0.9800 . ?
C4AA H4AB 0.9800 . ?
C4AA H4AC 0.9800 . ?
C4AA C1AA 1.41(5) . ?
O0AA C0AA 1.22(3) . ?
O1AA C1AA 1.39(6) . ?
C0AA C3AA 1.500(2) . ?
C0AA C5AA 1.500(2) . ?
C3AA H3AA 0.9800 . ?
C3AA H3AB 0.9800 . ?
C3AA H3AC 0.9800 . ?
C5AA H5AA 0.9800 . ?
C5AA H5AB 0.9800 . ?
C5AA H5AC 0.9800 . ?

loop_
_smtbx_masks_void_nr
_smtbx_masks_void_average_x
_smtbx_masks_void_average_y
_smtbx_masks_void_average_z
_smtbx_masks_void_volume
_smtbx_masks_void_count_electrons
_smtbx_masks_void_content
1 -0.130 0.183 0.221 20.4 0.9 ?
2 0.130 0.817 0.779 20.4 1.0 ?
3 0.500 0.500 0.000 135.8 33.0 ?
4 0.500 1.000 0.000 23.1 0.3 ?
